data_7103626
loop_
_publ_author_name
'Liu, Yen-Hsiang'
'Wu, Huang-Chun'
'Lin, Hsiu-Mei'
'Hou, Wei-Hsien'
'Lu, Kuang-Lieh'

_publ_section_title
;
 Crystal engineering toward intersecting channels in a interpenetrated
 diamondoid network based on a net-to-net H-bonding interaction
;
_journal_coden_ASTM CHCOFS
_journal_issue 1
_journal_name_full
;
 Chemical Communications (Cambridge, United Kingdom)
;
_journal_page_first 60
_journal_page_last 61
_journal_paper_doi 10.1039/b208683b
_journal_year 2003
_chemical_compound_source 'synthesis as described'
_chemical_formula_moiety 'C12 H10 Cd1 N4 O4'
_chemical_formula_sum 'C12 H10 Cd N4 O4'
_chemical_formula_weight 386.64
_space_group_IT_number 88
_symmetry_cell_setting tetragonal
_symmetry_Int_Tables_number 88
_symmetry_space_group_name_Hall '-I 4ad'
_symmetry_space_group_name_H-M 'I 41/a :2'
_atom_sites_solution_hydrogens geom
_atom_sites_solution_primary direct
_atom_sites_solution_secondary difmap
_audit_conform_dict_location ftp://ftp.iucr.org/pub/cif_core.dic
_audit_conform_dict_name cif_core.dic
_audit_conform_dict_version 2.2
_audit_creation_date 2002-10-08T17:32:52-00:00
_audit_creation_method 'WinGX routine CIF_UPDATE'
_cell_angle_alpha 90
_cell_angle_beta 90
_cell_angle_gamma 90
_cell_formula_units_Z 16
_cell_length_a 18.569(3)
_cell_length_b 18.569(3)
_cell_length_c 23.042(2)
_cell_measurement_reflns_used 0
_cell_measurement_temperature 293(2)
_cell_measurement_theta_max 0
_cell_measurement_theta_min 0
_cell_measurement_wavelength 0.71073
_cell_volume 7945(2)
_computing_cell_refinement 'CAD4 Express (Enraf Nonius, 1994)'
_computing_data_collection 'CAD4 Express (Enraf Nonius, 1994)'
_computing_data_reduction 'XCAD4 (Harms & Wocadlo, 1995)'
_computing_molecular_graphics 'Ortep-3 for Windows (Farrugia, 1997)'
_computing_publication_material 'WinGX publication routines (Farrugia, 1999)'
_computing_structure_refinement 'SHELXL-97 (Sheldrick, 1997)'
_computing_structure_solution 'SHELXS-97 (Sheldrick, 1997)'
_diffrn_ambient_temperature 293(2)
_diffrn_detector 'scintillation LiI'
_diffrn_detector_dtime 1.195
_diffrn_measured_fraction_theta_full 0.956
_diffrn_measured_fraction_theta_max 0.956
_diffrn_measurement_device '\k-geometry diffractometer'
_diffrn_measurement_device_type 'Enraf Nonius CAD4'
_diffrn_measurement_method 'non-profiled omega/2theta scans'
_diffrn_orient_matrix_type
;
x-axis points to radiation source
the matrix is specified in reciprocal space
;
_diffrn_orient_matrix_UB_11 0.035367
_diffrn_orient_matrix_UB_12 0.024166
_diffrn_orient_matrix_UB_13 0.02741
_diffrn_orient_matrix_UB_21 -0.03253
_diffrn_orient_matrix_UB_22 0.034365
_diffrn_orient_matrix_UB_23 -0.004692
_diffrn_orient_matrix_UB_31 -0.024315
_diffrn_orient_matrix_UB_32 -0.010887
_diffrn_orient_matrix_UB_33 0.046138
_diffrn_radiation_monochromator graphite
_diffrn_radiation_probe x-ray
_diffrn_radiation_type MoK\a
_diffrn_radiation_wavelength 0.71073
_diffrn_reflns_av_R_equivalents 0.0172
_diffrn_reflns_av_unetI/netI 0.0415
_diffrn_reflns_limit_h_max 0
_diffrn_reflns_limit_h_min -22
_diffrn_reflns_limit_k_max 0
_diffrn_reflns_limit_k_min -22
_diffrn_reflns_limit_l_max 0
_diffrn_reflns_limit_l_min -22
_diffrn_reflns_number 3546
_diffrn_reflns_theta_full 24.97
_diffrn_reflns_theta_max 24.97
_diffrn_reflns_theta_min 1.41
_diffrn_source 'Enraf Nonius FR590'
_diffrn_standards_decay_% 2
_diffrn_standards_interval_time 60
_diffrn_standards_number 3
_exptl_absorpt_coefficient_mu 1.114
_exptl_absorpt_correction_T_max 0.7239
_exptl_absorpt_correction_T_min 0.6399
_exptl_absorpt_correction_type psi-scan
_exptl_absorpt_process_details
;
North A.C.T., Phillips D.C. & Mathews F.S. (1968) Acta. Cryst. A24, 351
Number of psi-scan sets used was   2
Theta correction was applied.
Averaged transmission function was used.
No Fourier smoothing was applied.
;
_exptl_crystal_colour colorless
_exptl_crystal_density_diffrn 1.293
_exptl_crystal_density_method 'not measured'
_exptl_crystal_description prism
_exptl_crystal_F_000 3040
_exptl_crystal_size_max 0.44
_exptl_crystal_size_mid 0.34
_exptl_crystal_size_min 0.31
_refine_diff_density_max 1.058
_refine_diff_density_min -0.465
_refine_diff_density_rms 0.211
_refine_ls_extinction_coef 0.00059(15)
_refine_ls_extinction_expression Fc^*^=kFc[1+0.001xFc^2^\l^3^/sin(2\q)]^-1/4^
_refine_ls_extinction_method SHELXL
_refine_ls_goodness_of_fit_ref 1.08
_refine_ls_hydrogen_treatment mixed
_refine_ls_matrix_type full
_refine_ls_number_parameters 191
_refine_ls_number_reflns 3331
_refine_ls_number_restraints 0
_refine_ls_restrained_S_all 1.08
_refine_ls_R_factor_all 0.0991
_refine_ls_R_factor_gt 0.0588
_refine_ls_shift/su_max 0.001
_refine_ls_shift/su_mean 0
_refine_ls_structure_factor_coef Fsqd
_refine_ls_weighting_details 'calc w=1/[\s^2^(Fo^2^)+(0.1558P)^2^+23.2024P] where P=(Fo^2^+2Fc^2^)/3'
_refine_ls_weighting_scheme calc
_refine_ls_wR_factor_gt 0.2156
_refine_ls_wR_factor_ref 0.248
_reflns_number_gt 2124
_reflns_number_total 3331
_reflns_threshold_expression >2sigma(I)
_cod_data_source_file b208683b.txt
_cod_data_source_block 1a
_cod_original_sg_symbol_H-M 'I 41/a'
_cod_database_code 7103626
_exptl_absorpt_factor_mur 0.518
_exptl_absorpt_correction_t_ave 0.5676
_diffrn_standards_decay_corr_max 1.018
_diffrn_standards_decay_corr_min 0.968

loop_
_symmetry_equiv_pos_as_xyz
'x, y, z'
'-x+1/2, -y, z+1/2'
'-y+3/4, x+1/4, z+1/4'
'y+3/4, -x+3/4, z+3/4'
'x+1/2, y+1/2, z+1/2'
'-x+1, -y+1/2, z+1'
'-y+5/4, x+3/4, z+3/4'
'y+5/4, -x+5/4, z+5/4'
'-x, -y, -z'
'x-1/2, y, -z-1/2'
'y-3/4, -x-1/4, -z-1/4'
'-y-3/4, x-3/4, -z-3/4'
'-x+1/2, -y+1/2, -z+1/2'
'x, y+1/2, -z'
'y-1/4, -x+1/4, -z+1/4'
'-y-1/4, x-1/4, -z-1/4'

loop_
_atom_site_label
_atom_site_type_symbol
_atom_site_fract_x
_atom_site_fract_y
_atom_site_fract_z
_atom_site_U_iso_or_equiv
_atom_site_adp_type
_atom_site_occupancy
_atom_site_symmetry_multiplicity
_atom_site_calc_flag
_atom_site_refinement_flags
_atom_site_disorder_assembly
_atom_site_disorder_group
Cd1 Cd 0.71571(3) 0.82877(4) 0.87897(3) 0.0545(4) Uani 1 1 d . . .
N1 N 0.5770(4) 0.8589(4) 0.7329(3) 0.0555(18) Uani 1 1 d . . .
H1A H 0.5735 0.8678 0.6964 0.067 Uiso 1 1 calc R . .
N2 N 0.6266(4) 0.8437(4) 0.8171(3) 0.0584(19) Uani 1 1 d . . .
N3 N 0.7264(4) 0.5939(4) 0.8907(3) 0.064(2) Uani 1 1 d . . .
H3B H 0.7325 0.5527 0.8743 0.077 Uiso 1 1 calc R . .
N4 N 0.7110(4) 0.7107(4) 0.8993(3) 0.0601(19) Uani 1 1 d . . .
O1 O 0.7059(4) 0.3654(4) 1.0260(3) 0.081(2) Uani 1 1 d . . .
O2 O 0.7252(4) 0.4544(4) 1.0876(3) 0.0708(18) Uani 1 1 d . . .
O3 O 0.3365(4) 0.8315(4) 0.6257(3) 0.071(2) Uani 1 1 d . . .
O4 O 0.2979(4) 0.8325(5) 0.7160(3) 0.077(2) Uani 1 1 d . . .
C1 C 0.5207(5) 0.8444(5) 0.7696(4) 0.058(2) Uani 1 1 d . . .
C2 C 0.5533(5) 0.8341(6) 0.8218(4) 0.070(3) Uani 1 1 d . . .
H2A H 0.5294 0.8223 0.8559 0.084 Uiso 1 1 calc R . .
C3 C 0.6378(5) 0.8571(5) 0.7630(4) 0.059(2) Uani 1 1 d . . .
H3A H 0.6832 0.8647 0.747 0.071 Uiso 1 1 calc R . .
C4 C 0.4462(5) 0.8381(5) 0.7520(4) 0.064(2) Uani 1 1 d . . .
H4A H 0.412 0.8315 0.7809 0.077 Uiso 1 1 calc R . .
C5 C 0.4236(5) 0.8410(5) 0.6983(4) 0.060(2) Uani 1 1 d . . .
H5A H 0.4577 0.8478 0.6692 0.073 Uiso 1 1 calc R . .
C6 C 0.3478(5) 0.8342(5) 0.6810(4) 0.057(2) Uani 1 1 d . . .
C7 C 0.7214(5) 0.6064(5) 0.9492(4) 0.056(2) Uani 1 1 d . . .
C8 C 0.7119(6) 0.6793(5) 0.9529(4) 0.067(3) Uani 1 1 d . . .
H8A H 0.7066 0.7043 0.9876 0.08 Uiso 1 1 calc R . .
C9 C 0.7202(6) 0.6569(6) 0.8640(4) 0.068(3) Uani 1 1 d . . .
H9A H 0.7222 0.6621 0.8239 0.082 Uiso 1 1 calc R . .
C10 C 0.7223(5) 0.5527(5) 0.9935(4) 0.064(2) Uani 1 1 d . . .
H10A H 0.7233 0.5693 1.0316 0.077 Uiso 1 1 calc R . .
C11 C 0.7218(5) 0.4823(5) 0.9867(5) 0.067(3) Uani 1 1 d . . .
H11A H 0.7247 0.4639 0.9492 0.081 Uiso 1 1 calc R . .
C12 C 0.7171(5) 0.4309(6) 1.0359(5) 0.066(3) Uani 1 1 d . . .

loop_
_atom_site_aniso_label
_atom_site_aniso_U_11
_atom_site_aniso_U_22
_atom_site_aniso_U_33
_atom_site_aniso_U_23
_atom_site_aniso_U_13
_atom_site_aniso_U_12
Cd1 0.0515(5) 0.0573(5) 0.0548(6) 0.0019(3) -0.0053(3) 0.0020(3)
N1 0.055(4) 0.066(5) 0.045(4) 0.001(3) -0.003(3) -0.002(3)
N2 0.049(4) 0.069(5) 0.057(5) 0.003(4) -0.005(3) -0.004(4)
N3 0.079(6) 0.059(5) 0.056(5) 0.003(4) 0.007(4) 0.013(4)
N4 0.071(5) 0.057(5) 0.052(5) 0.005(4) 0.007(4) 0.011(4)
O1 0.110(6) 0.058(5) 0.075(5) -0.003(4) -0.026(4) -0.004(4)
O2 0.088(5) 0.069(4) 0.056(4) 0.002(3) -0.009(4) -0.008(3)
O3 0.051(4) 0.108(6) 0.055(4) 0.000(4) -0.001(3) 0.000(4)
O4 0.050(4) 0.121(6) 0.058(4) 0.001(4) 0.009(3) 0.001(4)
C1 0.057(5) 0.064(6) 0.055(6) 0.000(4) -0.001(4) 0.002(4)
C2 0.054(6) 0.097(8) 0.060(6) 0.009(5) 0.008(5) 0.003(5)
C3 0.051(5) 0.063(6) 0.065(6) 0.009(4) -0.006(4) -0.007(4)
C4 0.048(5) 0.085(7) 0.059(6) 0.006(5) 0.001(4) 0.007(4)
C5 0.052(5) 0.062(6) 0.068(6) 0.004(4) 0.002(5) 0.002(4)
C6 0.051(5) 0.059(5) 0.063(6) 0.002(4) -0.004(4) 0.002(4)
C7 0.056(5) 0.060(5) 0.052(5) -0.003(4) 0.001(4) 0.002(4)
C8 0.097(8) 0.060(6) 0.043(5) -0.003(4) 0.005(5) -0.007(5)
C9 0.074(7) 0.076(7) 0.054(6) 0.009(5) 0.008(5) 0.008(5)
C10 0.069(6) 0.067(6) 0.056(6) 0.009(5) -0.004(5) 0.003(5)
C11 0.071(7) 0.063(6) 0.067(6) 0.009(5) -0.009(5) 0.010(5)
C12 0.051(5) 0.074(7) 0.072(7) 0.014(5) -0.002(5) -0.003(4)

loop_
_atom_type_symbol
_atom_type_description
_atom_type_scat_dispersion_real
_atom_type_scat_dispersion_imag
_atom_type_scat_source
Cd Cd -0.8075 1.2024 'International Tables Vol C Tables 4.2.6.8 and 6.1.1.4'
N N 0.0061 0.0033 'International Tables Vol C Tables 4.2.6.8 and 6.1.1.4'
O O 0.0106 0.006 'International Tables Vol C Tables 4.2.6.8 and 6.1.1.4'
C C 0.0033 0.0016 'International Tables Vol C Tables 4.2.6.8 and 6.1.1.4'
H H 0 0 'International Tables Vol C Tables 4.2.6.8 and 6.1.1.4'

loop_
_geom_angle_atom_site_label_1
_geom_angle_atom_site_label_2
_geom_angle_atom_site_label_3
_geom_angle
_geom_angle_site_symmetry_1
_geom_angle_site_symmetry_3
_geom_angle_publ_flag
N2 Cd1 N4 103.2(3) . . ?
N2 Cd1 O3 135.7(3) . 10_657 ?
N4 Cd1 O3 94.1(3) . 10_657 ?
N2 Cd1 O1 121.3(3) . 14_557 ?
N4 Cd1 O1 95.0(3) . 14_557 ?
O3 Cd1 O1 96.8(3) 10_657 14_557 ?
N2 Cd1 O2 97.9(3) . 14_557 ?
N4 Cd1 O2 149.6(3) . 14_557 ?
O3 Cd1 O2 85.5(3) 10_657 14_557 ?
O1 Cd1 O2 55.1(2) 14_557 14_557 ?
N2 Cd1 C12 112.7(3) . 14_557 ?
N4 Cd1 C12 121.9(3) . 14_557 ?
O3 Cd1 C12 90.6(3) 10_657 14_557 ?
O1 Cd1 C12 27.2(3) 14_557 14_557 ?
O2 Cd1 C12 27.9(3) 14_557 14_557 ?
C3 N1 C1 108.7(8) . . ?
C3 N1 H1A 125.6 . . ?
C1 N1 H1A 125.6 . . ?
C3 N2 C2 105.1(8) . . ?
C3 N2 Cd1 122.0(6) . . ?
C2 N2 Cd1 132.5(7) . . ?
C9 N3 C7 107.4(9) . . ?
C9 N3 H3B 126.3 . . ?
C7 N3 H3B 126.3 . . ?
C9 N4 C8 103.7(8) . . ?
C9 N4 Cd1 127.9(7) . . ?
C8 N4 Cd1 127.3(6) . . ?
C12 O1 Cd1 95.7(6) . 14_547 ?
C12 O2 Cd1 87.7(6) . 14_547 ?
C6 O3 Cd1 102.2(6) . 10_557 ?
C2 C1 N1 103.5(8) . . ?
C2 C1 C4 131.5(9) . . ?
N1 C1 C4 124.9(8) . . ?
C1 C2 N2 110.7(9) . . ?
C1 C2 H2A 124.7 . . ?
N2 C2 H2A 124.7 . . ?
N2 C3 N1 112.0(9) . . ?
N2 C3 H3A 124 . . ?
N1 C3 H3A 124 . . ?
C5 C4 C1 124.8(9) . . ?
C5 C4 H4A 117.6 . . ?
C1 C4 H4A 117.6 . . ?
C4 C5 C6 124.2(9) . . ?
C4 C5 H5A 117.9 . . ?
C6 C5 H5A 117.9 . . ?
O4 C6 O3 121.6(9) . . ?
O4 C6 C5 123.2(9) . . ?
O3 C6 C5 115.3(9) . . ?
C8 C7 N3 103.9(8) . . ?
C8 C7 C10 130.4(9) . . ?
N3 C7 C10 125.7(9) . . ?
N4 C8 C7 111.5(8) . . ?
N4 C8 H8A 124.2 . . ?
C7 C8 H8A 124.2 . . ?
N4 C9 N3 113.5(9) . . ?
N4 C9 H9A 123.2 . . ?
N3 C9 H9A 123.2 . . ?
C11 C10 C7 127.5(10) . . ?
C11 C10 H10A 116.2 . . ?
C7 C10 H10A 116.2 . . ?
C10 C11 C12 123.3(10) . . ?
C10 C11 H11A 118.4 . . ?
C12 C11 H11A 118.4 . . ?
O1 C12 O2 121.4(10) . . ?
O1 C12 C11 119.6(10) . . ?
O2 C12 C11 119.0(10) . . ?
O1 C12 Cd1 57.0(5) . 14_547 ?
O2 C12 Cd1 64.4(5) . 14_547 ?
C11 C12 Cd1 175.2(8) . 14_547 ?

loop_
_geom_bond_atom_site_label_1
_geom_bond_atom_site_label_2
_geom_bond_distance
_geom_bond_site_symmetry_2
_geom_bond_publ_flag
Cd1 N2 2.201(7) . ?
Cd1 N4 2.244(8) . ?
Cd1 O3 2.246(7) 10_657 ?
Cd1 O1 2.301(8) 14_557 ?
Cd1 O2 2.462(7) 14_557 ?
N1 C3 1.326(11) . ?
N1 C1 1.372(12) . ?
N1 H1A 0.86 . ?
N2 C3 1.287(12) . ?
N2 C2 1.377(12) . ?
N3 C9 1.327(13) . ?
N3 C7 1.372(12) . ?
N3 H3B 0.86 . ?
N4 C9 1.301(13) . ?
N4 C8 1.366(12) . ?
O1 C12 1.254(12) . ?
O2 C12 1.278(12) . ?
O3 C6 1.292(11) . ?
O4 C6 1.229(11) . ?
C1 C2 1.360(13) . ?
C1 C4 1.445(13) . ?
C2 H2A 0.93 . ?
C3 H3A 0.93 . ?
C4 C5 1.306(13) . ?
C4 H4A 0.93 . ?
C5 C6 1.469(13) . ?
C5 H5A 0.93 . ?
C7 C8 1.367(13) . ?
C7 C10 1.429(13) . ?
C8 H8A 0.93 . ?
C9 H9A 0.93 . ?
C10 C11 1.315(14) . ?
C10 H10A 0.93 . ?
C11 C12 1.485(14) . ?
C11 H11A 0.93 . ?
